data_2313006
loop_
_publ_author_name
D
o
n
o
s
o
,
;
;
D
u
v
a
l
|
;
;
B
i
g
e
t
,
;
;
N
i
c
o
l
&
'#'
x
e
1
;
s
|
;
;
P
i
z
a
r
r
o
,
;
;
N
a
n
c
y
|
;
;
V
e
g
a
,
;
;
A
n
d
r
&
'#'
x
e
9
;
s

_publ_section_title
;
 Synthesis and crystal structure of
 <i>fac</i>-[3-bromo-6-(1<i>H</i>-pyrazol-1-yl-&#x3ba;<i>N</i>
 <sup>2</sup>)pyridazine-&#x3ba;<i>N</i>
 <sup>1</sup>]tri-carbonyl-chlorido-rhenium di-methyl-formamide
 monosolvate.
;
_journal_coeditor_code ZN2046
_journal_issue 'Pt 7'
_journal_name_full 'Acta crystallographica. Section E, Crystallographic communications'
_journal_page_first 845
_journal_page_last 848
_journal_paper_doi 10.1107/S2056989026006249
_journal_volume 82
_journal_year 2026
_chemical_formula_iupac '[Re Cl (C7 H5 Br N4) (C O)3], C3 H7 N O'
_chemical_formula_moiety 'C10 H5 Br Cl N4 O3 Re, C3 H7 N O'
_chemical_formula_sum 'C13 H12 Br Cl N5 O4 Re'
_chemical_formula_weight 603.84
_chemical_name_systematic
;<i>fac</i>-[3-Bromo-6-(1<i>H</i>-pyrazol-1-yl-\k<i>N</i>^2^)pyridazine-\k<i>N</i>^1^]tricarbonylchloridorhenium dimethylformamide
monosolvate
;
_space_group_crystal_system triclinic
_space_group_IT_number 2
_space_group_name_Hall '-P 1'
_space_group_name_H-M_alt 'P -1'
_atom_sites_solution_hydrogens geom
_atom_sites_solution_primary direct
_atom_sites_solution_secondary difmap
_audit_creation_method SHELXL-2014/7
_cell_angle_alpha 90.941(6)
_cell_angle_beta 93.728(6)
_cell_angle_gamma 102.141(6)
_cell_formula_units_Z 2
_cell_length_a 7.2454(17)
_cell_length_b 11.136(3)
_cell_length_c 11.426(3)
_cell_measurement_reflns_used 9860
_cell_measurement_temperature 296(2)
_cell_measurement_theta_max 29.17
_cell_measurement_theta_min 2.63
_cell_volume 898.9(4)
_computing_cell_refinement
;
SAINT (Bruker 2012)
;
_computing_data_collection
;
APEX2 (Bruker 2012)
;
_computing_data_reduction
;
SAINT (Bruker 2012)
;
_computing_molecular_graphics
;
SHELXTL (Sheldrick, 2008)
;
_computing_publication_material
;
SHELXTL (Sheldrick, 2008) and publCIF (Westrip, 2010)
;
_computing_structure_refinement
;
<i>SHELXL2014/7</i> (Sheldrick, 2015)
;
_computing_structure_solution
;
SHELXTL (Sheldrick, 2008)
;
_diffrn_ambient_temperature 296(2)
_diffrn_measured_fraction_theta_full 0.999
_diffrn_measured_fraction_theta_max 0.999
_diffrn_measurement_device_type 'Bruker CCD area detector'
_diffrn_measurement_method 'phi and omega scans'
_diffrn_radiation_type MoK\a
_diffrn_radiation_wavelength 0.71073
_diffrn_reflns_av_R_equivalents 0.0273
_diffrn_reflns_av_unetI/netI 0.0375
_diffrn_reflns_limit_h_max 8
_diffrn_reflns_limit_h_min -8
_diffrn_reflns_limit_k_max 13
_diffrn_reflns_limit_k_min -13
_diffrn_reflns_limit_l_max 14
_diffrn_reflns_limit_l_min -14
_diffrn_reflns_number 7009
_diffrn_reflns_theta_full 25.242
_diffrn_reflns_theta_max 25.992
_diffrn_reflns_theta_min 1.787
_diffrn_source 'sealed tube'
_exptl_absorpt_coefficient_mu 9.158
_exptl_absorpt_correction_T_max 0.4936
_exptl_absorpt_correction_T_min 0.1987
_exptl_absorpt_correction_type multi-scan
_exptl_absorpt_process_details
;
(SADABS; Krause <i>et al.</i>,  2015)
;
_exptl_crystal_colour orange
_exptl_crystal_density_diffrn 2.231
_exptl_crystal_description prism
_exptl_crystal_F_000 568
_exptl_crystal_size_max 0.161
_exptl_crystal_size_mid 0.071
_exptl_crystal_size_min 0.054
_refine_diff_density_max 1.143
_refine_diff_density_min -1.123
_refine_ls_extinction_method none
_refine_ls_goodness_of_fit_ref 1.038
_refine_ls_hydrogen_treatment constr
_refine_ls_matrix_type full
_refine_ls_number_parameters 228
_refine_ls_number_reflns 3512
_refine_ls_number_restraints 0
_refine_ls_restrained_S_all 1.038
_refine_ls_R_factor_all 0.0259
_refine_ls_R_factor_gt 0.0230
_refine_ls_shift/su_max 0.002
_refine_ls_shift/su_mean 0.000
_refine_ls_structure_factor_coef Fsqd
_refine_ls_weighting_details 'w=1/[\s^2^(Fo^2^)+(0.0299P)^2^+0.4577P] where P=(Fo^2^+2Fc^2^)/3'
_refine_ls_weighting_scheme calc
_refine_ls_wR_factor_gt 0.0570
_refine_ls_wR_factor_ref 0.0586
_reflns_number_gt 3277
_reflns_number_total 3512
_reflns_threshold_expression 'I > 2\s(I)'
_cod_data_source_file zn2046.cif
_cod_data_source_block I
_cod_database_code 2313006
_shelx_space_group_comment
;
The symmetry employed for this shelxl refinement is uniquely defined
by the following loop, which should always be used as a source of
symmetry information in preference to the above space-group names.
They are only intended as comments.
;
_shelx_estimated_absorpt_t_min 0.320
_shelx_estimated_absorpt_t_max 0.638

loop_
_space_group_symop_operation_xyz
'x, y, z'
'-x, -y, -z'

loop_
_atom_site_type_symbol
_atom_site_label
_atom_site_fract_x
_atom_site_fract_y
_atom_site_fract_z
_atom_site_U_iso_or_equiv
_atom_site_adp_type
_atom_site_calc_flag
_atom_site_occupancy
_atom_site_disorder_assembly
_atom_site_disorder_group
Re Re1 0.24889(2) 0.33339(2) 0.76143(2) 0.02623(7) Uani d 1 . .
Br Br1 -0.32866(7) -0.11457(4) 0.69106(5) 0.05216(14) Uani d 1 . .
Cl Cl1 0.46364(14) 0.21798(9) 0.66737(10) 0.0349(2) Uani d 1 . .
N N1 0.2276(4) 0.4143(3) 0.5929(3) 0.0277(7) Uani d 1 . .
N N2 0.1065(4) 0.3432(3) 0.5096(3) 0.0280(7) Uani d 1 . .
N N3 0.0312(4) 0.2057(3) 0.6545(3) 0.0260(7) Uani d 1 . .
N N4 -0.0658(5) 0.0996(3) 0.6965(3) 0.0308(7) Uani d 1 . .
N N5 0.7500(5) 0.1716(4) 0.0701(3) 0.0429(9) Uani d 1 . .
O O8 0.2466(6) 0.1981(4) 0.9928(3) 0.0656(11) Uani d 1 . .
O O9 0.5758(5) 0.5317(4) 0.8704(4) 0.0637(11) Uani d 1 . .
O O10 -0.0322(5) 0.4673(4) 0.8641(4) 0.0652(11) Uani d 1 . .
O O11 0.7352(5) 0.2848(3) 0.2338(3) 0.0569(9) Uani d 1 . .
C C1 0.3002(6) 0.5165(4) 0.5393(4) 0.0333(9) Uani d 1 . .
H H1 0.3870 0.5826 0.5750 0.040 Uiso calc 1 . .
C C2 0.2290(6) 0.5119(4) 0.4225(4) 0.0369(10) Uani d 1 . .
H H2 0.2597 0.5720 0.3673 0.044 Uiso calc 1 . .
C C3 0.1068(6) 0.4025(4) 0.4057(4) 0.0368(10) Uani d 1 . .
H H3 0.0360 0.3730 0.3365 0.044 Uiso calc 1 . .
C C4 -0.0017(5) 0.2319(3) 0.5441(3) 0.0253(8) Uani d 1 . .
C C5 -0.1346(6) 0.1578(4) 0.4659(4) 0.0320(9) Uani d 1 . .
H H5 -0.1550 0.1797 0.3887 0.038 Uiso calc 1 . .
C C6 -0.2336(6) 0.0512(4) 0.5084(4) 0.0360(9) Uani d 1 . .
H H6 -0.3248 -0.0033 0.4616 0.043 Uiso calc 1 . .
C C7 -0.1907(5) 0.0282(3) 0.6255(4) 0.0294(8) Uani d 1 . .
C C8 0.2497(6) 0.2478(4) 0.9053(4) 0.0394(10) Uani d 1 . .
C C9 0.4528(6) 0.4573(4) 0.8307(4) 0.0374(10) Uani d 1 . .
C C10 0.0748(6) 0.4186(4) 0.8254(4) 0.0385(10) Uani d 1 . .
C C11 0.7113(7) 0.2651(4) 0.1273(5) 0.0474(12) Uani d 1 . .
H H11 0.6612 0.3217 0.0833 0.057 Uiso calc 1 . .
C C12 0.8330(11) 0.0826(6) 0.1358(6) 0.083(2) Uani d 1 . .
H H12A 0.9135 0.1237 0.2008 0.125 Uiso calc 1 . .
H H12B 0.9061 0.0442 0.0854 0.125 Uiso calc 1 . .
H H12C 0.7340 0.0211 0.1645 0.125 Uiso calc 1 . .
C C13 0.7163(9) 0.1547(7) -0.0550(5) 0.0749(19) Uani d 1 . .
H H13A 0.6529 0.2163 -0.0853 0.112 Uiso calc 1 . .
H H13B 0.6386 0.0747 -0.0734 0.112 Uiso calc 1 . .
H H13C 0.8348 0.1616 -0.0901 0.112 Uiso calc 1 . .

loop_
_atom_site_aniso_label
_atom_site_aniso_U_11
_atom_site_aniso_U_22
_atom_site_aniso_U_33
_atom_site_aniso_U_12
_atom_site_aniso_U_13
_atom_site_aniso_U_23
Re1 0.02852(10) 0.02494(10) 0.02296(10) 0.00326(6) -0.00562(6) -0.00529(6)
Br1 0.0578(3) 0.0378(3) 0.0503(3) -0.0140(2) 0.0036(2) 0.0034(2)
Cl1 0.0346(5) 0.0301(5) 0.0399(6) 0.0083(4) -0.0015(4) -0.0084(4)
N1 0.0267(16) 0.0262(17) 0.0283(19) 0.0026(13) -0.0024(14) -0.0057(14)
N2 0.0315(17) 0.0273(16) 0.0226(17) 0.0029(13) -0.0052(13) -0.0017(13)
N3 0.0263(16) 0.0243(16) 0.0249(18) 0.0014(12) -0.0034(13) -0.0016(13)
N4 0.0336(18) 0.0281(17) 0.0285(18) 0.0021(14) 0.0005(14) 0.0000(14)
N5 0.048(2) 0.049(2) 0.031(2) 0.0122(18) -0.0049(17) -0.0085(18)
O8 0.093(3) 0.062(2) 0.036(2) 0.006(2) -0.0076(19) 0.0165(18)
O9 0.043(2) 0.060(2) 0.078(3) -0.0043(17) -0.0128(18) -0.034(2)
O10 0.055(2) 0.085(3) 0.065(3) 0.037(2) 0.0074(19) -0.013(2)
O11 0.081(3) 0.051(2) 0.036(2) 0.0139(18) -0.0114(18) -0.0101(16)
C1 0.028(2) 0.025(2) 0.045(3) 0.0029(16) -0.0007(18) -0.0006(18)
C2 0.036(2) 0.035(2) 0.040(3) 0.0069(17) 0.0049(19) 0.0120(19)
C3 0.041(2) 0.043(2) 0.028(2) 0.0114(19) 0.0022(18) 0.0054(19)
C4 0.0251(18) 0.0260(18) 0.024(2) 0.0055(14) -0.0019(15) -0.0056(15)
C5 0.036(2) 0.036(2) 0.022(2) 0.0058(17) -0.0064(16) -0.0049(17)
C6 0.032(2) 0.035(2) 0.037(3) -0.0005(17) -0.0049(18) -0.0094(18)
C7 0.030(2) 0.0260(19) 0.030(2) 0.0014(15) -0.0018(16) -0.0052(16)
C8 0.043(2) 0.037(2) 0.035(3) 0.0051(18) -0.0069(19) -0.008(2)
C9 0.035(2) 0.037(2) 0.039(3) 0.0074(18) -0.0020(19) -0.0091(19)
C10 0.042(2) 0.040(2) 0.030(2) 0.0060(19) -0.0092(19) -0.0072(19)
C11 0.057(3) 0.043(3) 0.042(3) 0.012(2) -0.007(2) 0.001(2)
C12 0.125(6) 0.071(4) 0.070(5) 0.056(4) 0.012(4) 0.000(3)
C13 0.063(4) 0.116(6) 0.042(3) 0.014(4) -0.001(3) -0.033(3)

loop_
_atom_type_symbol
_atom_type_description
_atom_type_scat_dispersion_real
_atom_type_scat_dispersion_imag
_atom_type_scat_source
C C 0.0033 0.0016 'International Tables Vol C Tables 4.2.6.8 and 6.1.1.4'
H H 0.0000 0.0000 'International Tables Vol C Tables 4.2.6.8 and 6.1.1.4'
N N 0.0061 0.0033 'International Tables Vol C Tables 4.2.6.8 and 6.1.1.4'
O O 0.0106 0.0060 'International Tables Vol C Tables 4.2.6.8 and 6.1.1.4'
Br Br -0.2901 2.4595 'International Tables Vol C Tables 4.2.6.8 and 6.1.1.4'
Cl Cl 0.1484 0.1585 'International Tables Vol C Tables 4.2.6.8 and 6.1.1.4'
Re Re -1.0185 7.2310 'International Tables Vol C Tables 4.2.6.8 and 6.1.1.4'

loop_
_exptl_crystal_face_index_h
_exptl_crystal_face_index_k
_exptl_crystal_face_index_l
_exptl_crystal_face_perp_dist
-1.00 0.00 1.00 0.0410
-1.00 1.00 0.00 0.0760
-1.00 -1.00 1.00 0.0380
-1.00 -1.00 0.00 0.0390
-1.00 0.00 -1.00 0.0540
-1.00 1.00 1.00 0.0550
0.00 -1.00 1.00 0.0120
0.00 1.00 -1.00 0.0510
0.00 1.00 1.00 0.0290
0.00 -1.00 -1.00 0.0220
0.00 0.00 -1.00 0.0280
0.00 0.00 1.00 0.0200
1.00 0.00 -1.00 0.0190
1.00 -1.00 0.00 0.0130
1.00 1.00 -1.00 0.0260
1.00 1.00 0.00 0.0310
1.00 0.00 1.00 0.0300
1.00 -1.00 -1.00 0.0180

loop_
_geom_angle_atom_site_label_1
_geom_angle_atom_site_label_2
_geom_angle_atom_site_label_3
_geom_angle_site_symmetry_1
_geom_angle_site_symmetry_3
_geom_angle
_geom_angle_publ_flag
C10 Re1 C8 . . 87.5(2) y
C10 Re1 C9 . . 89.04(19) y
C8 Re1 C9 . . 88.32(19) y
C10 Re1 N1 . . 93.10(16) y
C8 Re1 N1 . . 174.39(15) y
C9 Re1 N1 . . 97.27(16) y
C10 Re1 N3 . . 94.22(16) y
C8 Re1 N3 . . 100.89(16) y
C9 Re1 N3 . . 170.35(15) y
N1 Re1 N3 . . 73.50(12) y
C10 Re1 Cl1 . . 176.65(13) y
C8 Re1 Cl1 . . 94.41(14) y
C9 Re1 Cl1 . . 93.74(13) y
N1 Re1 Cl1 . . 84.70(9) y
N3 Re1 Cl1 . . 82.74(9) y
C1 N1 N2 . . 105.2(3) ?
C1 N1 Re1 . . 139.4(3) ?
N2 N1 Re1 . . 115.4(2) ?
C3 N2 N1 . . 110.4(3) ?
C3 N2 C4 . . 131.5(4) ?
N1 N2 C4 . . 117.9(3) ?
C4 N3 N4 . . 119.4(3) ?
C4 N3 Re1 . . 118.1(2) ?
N4 N3 Re1 . . 122.4(2) ?
C7 N4 N3 . . 117.9(3) ?
C11 N5 C13 . . 122.5(5) ?
C11 N5 C12 . . 118.6(4) ?
C13 N5 C12 . . 118.9(5) ?
N1 C1 C2 . . 111.1(4) ?
C3 C2 C1 . . 106.1(4) ?
C2 C3 N2 . . 107.2(4) ?
N3 C4 C5 . . 124.1(3) ?
N3 C4 N2 . . 114.8(3) ?
C5 C4 N2 . . 121.1(3) ?
C6 C5 C4 . . 116.6(4) ?
C5 C6 C7 . . 116.5(4) ?
N4 C7 C6 . . 125.5(4) ?
N4 C7 Br1 . . 115.9(3) ?
C6 C7 Br1 . . 118.6(3) ?
O8 C8 Re1 . . 178.1(5) ?
O9 C9 Re1 . . 178.9(4) ?
O10 C10 Re1 . . 178.5(4) ?
O11 C11 N5 . . 125.9(5) ?
N1 C1 H1 . . 124.5 ?
C2 C1 H1 . . 124.5 ?
C3 C2 H2 . . 126.9 ?
C1 C2 H2 . . 126.9 ?
C2 C3 N2 . . 107.2(4) ?
C2 C3 H3 . . 126.4 ?
N2 C3 H3 . . 126.4 ?
C6 C5 H5 . . 121.7 ?
C4 C5 H5 . . 121.7 ?
C5 C6 H6 . . 121.7 ?
C7 C6 H6 . . 121.7 ?
O11 C11 H11 . . 117.0 ?
N5 C11 H11 . . 117.0 ?
N5 C12 H12A . . 109.5 ?
N5 C12 H12B . . 109.5 ?
H12A C12 H12B . . 109.5 ?
N5 C12 H12C . . 109.5 ?
H12A C12 H12C . . 109.5 ?
H12B C12 H12C . . 109.5 ?
N5 C13 H13A . . 109.5 ?
N5 C13 H13B . . 109.5 ?
H13A C13 H13B . . 109.5 ?
N5 C13 H13C . . 109.5 ?
H13A C13 H13C . . 109.5 ?
H13B C13 H13C . . 109.5 ?

loop_
_geom_bond_atom_site_label_1
_geom_bond_atom_site_label_2
_geom_bond_site_symmetry_2
_geom_bond_distance
_geom_bond_publ_flag
Re1 C10 . 1.904(5) y
Re1 C8 . 1.914(5) y
Re1 C9 . 1.915(4) y
Re1 N1 . 2.150(3) y
Re1 N3 . 2.180(3) y
Re1 Cl1 . 2.4982(11) y
Br1 C7 . 1.886(4) ?
N1 C1 . 1.327(5) ?
N1 N2 . 1.370(5) ?
N2 C3 . 1.368(5) ?
N2 C4 . 1.397(5) ?
N3 C4 . 1.318(5) ?
N3 N4 . 1.354(4) ?
N4 C7 . 1.301(5) ?
N5 C11 . 1.309(6) ?
N5 C13 . 1.437(7) ?
N5 C12 . 1.458(7) ?
O8 C8 . 1.149(6) ?
O9 C9 . 1.145(5) ?
O10 C10 . 1.143(6) ?
O11 C11 . 1.227(6) ?
C1 C2 . 1.396(6) ?
C2 C3 . 1.350(6) ?
C4 C5 . 1.392(5) ?
C5 C6 . 1.366(6) ?
C6 C7 . 1.394(6) ?
C1 H1 . 0.9300 ?
C2 H2 . 0.9300 ?
C3 H3 . 0.9300 ?
C5 H5 . 0.9300 ?
C6 H6 . 0.9300 ?
C11 H11 . 0.9300 ?
C12 H12A . 0.9600 ?
C12 H12B . 0.9600 ?
C12 H12C . 0.9600 ?
C13 H13A . 0.9600 ?
C13 H13B . 0.9600 ?
C13 H13C . 0.9600 ?

loop_
_geom_hbond_atom_site_label_D
_geom_hbond_atom_site_label_H
_geom_hbond_atom_site_label_A
_geom_hbond_site_symmetry_A
_geom_hbond_distance_DH
_geom_hbond_distance_HA
_geom_hbond_distance_DA
_geom_hbond_angle_DHA
C3 H3 O11 1_455 0.93 2.41 3.251(6) 150.0
C5 H5 O11 1_455 0.93 2.33 3.206(5) 157.8
C2 H2 Cl1 2_666 0.93 2.79 3.556(4) 139.9
C6 H6 Cl1 2_556 0.93 2.75 3.614(4) 154.3

loop_
_geom_torsion_atom_site_label_1
_geom_torsion_atom_site_label_2
_geom_torsion_atom_site_label_3
_geom_torsion_atom_site_label_4
_geom_torsion_site_symmetry_1
_geom_torsion_site_symmetry_2
_geom_torsion_site_symmetry_3
_geom_torsion_site_symmetry_4
_geom_torsion
_geom_torsion_publ_flag
C1 N1 N2 C3 . . . . 0.3(4) ?
Re1 N1 N2 C3 . . . . -178.9(3) ?
C1 N1 N2 C4 . . . . -175.5(3) ?
Re1 N1 N2 C4 . . . . 5.4(4) ?
C4 N3 N4 C7 . . . . -0.9(5) ?
Re1 N3 N4 C7 . . . . -178.8(3) ?
N2 N1 C1 C2 . . . . -0.6(5) ?
Re1 N1 C1 C2 . . . . 178.2(3) ?
N1 C1 C2 C3 . . . . 0.7(5) ?
C1 C2 C3 N2 . . . . -0.5(5) ?
N1 N2 C3 C2 . . . . 0.2(5) ?
C4 N2 C3 C2 . . . . 175.2(4) ?
N4 N3 C4 C5 . . . . 1.2(6) ?
Re1 N3 C4 C5 . . . . 179.1(3) ?
N4 N3 C4 N2 . . . . -179.7(3) ?
Re1 N3 C4 N2 . . . . -1.8(4) ?
C3 N2 C4 N3 . . . . -177.1(4) ?
N1 N2 C4 N3 . . . . -2.4(5) ?
C3 N2 C4 C5 . . . . 2.1(6) ?
N1 N2 C4 C5 . . . . 176.8(3) ?
N3 C4 C5 C6 . . . . -0.7(6) ?
N2 C4 C5 C6 . . . . -179.7(4) ?
C4 C5 C6 C7 . . . . 0.0(6) ?
N3 N4 C7 C6 . . . . 0.3(6) ?
N3 N4 C7 Br1 . . . . -177.3(3) ?
C5 C6 C7 N4 . . . . 0.2(7) ?
C5 C6 C7 Br1 . . . . 177.8(3) ?
C13 N5 C11 O11 . . . . 179.5(5) ?
C12 N5 C11 O11 . . . . -1.5(8) ?
